data_7111736
loop_
_publ_author_name
'Cao, Li-Ping'
'Meng, Xiang-Gao'
'Ding, Jiao-Yang'
'Chen, Yun-Feng'
'Gao, Meng'
'Wu, Yan-Dong'
'Li, Yi-Tao'
'Wu, An-Xin'
'Isaacs, Lyle'

_publ_section_title
;
 Nanotubular non-covalent macrocycle within non-covalent macrocycle
 assembly: (MeOH)12 encapsulated in a molecular clip cyclododecamer
;
_journal_issue 25
_journal_name_full 'Chemical Communications'
_journal_page_first 4508
_journal_page_last 4510
_journal_paper_doi 10.1039/c0cc00677g
_journal_volume 46
_journal_year 2010
_chemical_formula_moiety 'C38 H37 N5 O9, 1.16 (C H4 O)'
_chemical_formula_sum 'C39.16 H41.64 N5 O10.16'
_chemical_formula_weight 744.9071
_chemical_name_systematic
;
?
;
_space_group_IT_number 14
_symmetry_cell_setting monoclinic
_symmetry_space_group_name_Hall '-P 2ybc'
_symmetry_space_group_name_H-M 'P 1 21/c 1'
_atom_sites_solution_hydrogens geom
_atom_sites_solution_primary direct
_atom_sites_solution_secondary difmap
_audit_creation_method SHELXL-97
_cell_angle_alpha 90.00
_cell_angle_beta 97.151(3)
_cell_angle_gamma 90.00
_cell_formula_units_Z 4
_cell_length_a 9.9808(16)
_cell_length_b 12.1396(19)
_cell_length_c 32.044(5)
_cell_measurement_reflns_used 5536
_cell_measurement_temperature 292(2)
_cell_measurement_theta_max 20.35
_cell_measurement_theta_min 2.28
_cell_volume 3852.3(11)
_computing_cell_refinement 'Bruker SMART'
_computing_data_collection 'Bruker SMART'
_computing_data_reduction 'Bruker SAINT'
_computing_molecular_graphics 'Bruker SHELXTL'
_computing_publication_material 'Bruker SHELXTL'
_computing_structure_refinement 'SHELXL-97 (Sheldrick, 1997)'
_computing_structure_solution 'SHELXS-97 (Sheldrick, 1990)'
_diffrn_ambient_temperature 292(2)
_diffrn_measured_fraction_theta_full 0.995
_diffrn_measured_fraction_theta_max 0.995
_diffrn_measurement_device_type 'CCD area detector'
_diffrn_measurement_method 'phi and omega scans'
_diffrn_radiation_monochromator graphite
_diffrn_radiation_source 'fine-focus sealed tube'
_diffrn_radiation_type MoK\a
_diffrn_radiation_wavelength 0.71073
_diffrn_reflns_av_R_equivalents 0.0517
_diffrn_reflns_av_sigmaI/netI 0.0520
_diffrn_reflns_limit_h_max 12
_diffrn_reflns_limit_h_min -12
_diffrn_reflns_limit_k_max 14
_diffrn_reflns_limit_k_min -13
_diffrn_reflns_limit_l_max 38
_diffrn_reflns_limit_l_min -38
_diffrn_reflns_number 28041
_diffrn_reflns_theta_full 25.50
_diffrn_reflns_theta_max 25.50
_diffrn_reflns_theta_min 2.06
_exptl_absorpt_coefficient_mu 0.094
_exptl_absorpt_correction_T_max 0.9912
_exptl_absorpt_correction_T_min 0.9726
_exptl_absorpt_correction_type multi-scan
_exptl_absorpt_process_details 'SADABS, (Sheldrick,1997)'
_exptl_crystal_colour colorless
_exptl_crystal_density_diffrn 1.284
_exptl_crystal_density_method 'not measured'
_exptl_crystal_description block
_exptl_crystal_F_000 1570
_exptl_crystal_size_max 0.20
_exptl_crystal_size_mid 0.20
_exptl_crystal_size_min 0.10
_platon_squeeze_details
;
During the refinement, the methanol molecules are
seriously disordered. During the final refinement,
the contribution of the solvent molecules to the crystal
structure is treated by using the Platon/SQUEEZE procedure.
Check using platon shows that there are 458\%A^3^ volumes
in the unit cell (approximately 84 electrons,
i.e. ca. 4.66 methanol molecules based on the solvents
we have used and each host molecule was
distributed 1.16 methanol molecules). So the suitable formula
should be C~38~H~37~N~5~O~9~.(MeOH)~1.16~. Some related items
have been corrected in the cif file.
;
_refine_diff_density_max 0.209
_refine_diff_density_min -0.169
_refine_diff_density_rms 0.043
_refine_ls_extinction_method none
_refine_ls_goodness_of_fit_ref 1.044
_refine_ls_hydrogen_treatment constr
_refine_ls_matrix_type full
_refine_ls_number_parameters 551
_refine_ls_number_reflns 7122
_refine_ls_number_restraints 15
_refine_ls_restrained_S_all 1.048
_refine_ls_R_factor_all 0.1063
_refine_ls_R_factor_gt 0.0709
_refine_ls_shift/su_max 0.000
_refine_ls_shift/su_mean 0.000
_refine_ls_structure_factor_coef Fsqd
_refine_ls_weighting_details 'calc w=1/[\s^2^(Fo^2^)+(0.0792P)^2^+1.3831P] where P=(Fo^2^+2Fc^2^)/3'
_refine_ls_weighting_scheme calc
_refine_ls_wR_factor_gt 0.1660
_refine_ls_wR_factor_ref 0.1846
_reflns_number_gt 4735
_reflns_number_total 7122
_reflns_threshold_expression >2sigma(I)
_cod_data_source_file C0CC00677Gsup1.cif
_cod_data_source_block 051212cm
_cod_depositor_comments
;
The following automatic conversions were performed:

'_symmetry_cell_setting' value 'Monoclinic' changed to 'monoclinic'
according to /home/saulius/struct/CIF-dictionaries/cif_core.dic
dictionary named 'cif_core.dic' version 2.4.2 from 2011-04-26.

Automatic conversion script
Id: cif_fix_values 1891 2012-01-12 08:04:46Z andrius 
;
_cod_original_cell_volume 3852.4(11)
_cod_original_sg_symbol_H-M P2(1)/c
_cod_database_code 7111736

loop_
_symmetry_equiv_pos_as_xyz
'x, y, z'
'-x, y+1/2, -z+1/2'
'-x, -y, -z'
'x, -y-1/2, z-1/2'

loop_
_atom_site_label
_atom_site_type_symbol
_atom_site_fract_x
_atom_site_fract_y
_atom_site_fract_z
_atom_site_U_iso_or_equiv
_atom_site_adp_type
_atom_site_occupancy
_atom_site_symmetry_multiplicity
_atom_site_calc_flag
_atom_site_refinement_flags
_atom_site_disorder_assembly
_atom_site_disorder_group
C1 C 0.3408(5) 0.2507(3) 0.15826(14) 0.0999(14) Uani 1 1 d . . .
H1A H 0.2657 0.2009 0.1535 0.150 Uiso 1 1 calc R . .
H1B H 0.4111 0.2177 0.1774 0.150 Uiso 1 1 calc R . .
H1C H 0.3743 0.2662 0.1321 0.150 Uiso 1 1 calc R . .
C2 C -0.1738(5) 0.5775(4) 0.05322(12) 0.1009(14) Uani 1 1 d . . .
H2A H -0.1054 0.5796 0.0346 0.151 Uiso 1 1 calc R . .
H2B H -0.2423 0.6310 0.0444 0.151 Uiso 1 1 calc R . .
H2C H -0.2134 0.5054 0.0525 0.151 Uiso 1 1 calc R . .
C3 C 0.1434(3) 0.4949(2) 0.17478(9) 0.0461(7) Uani 1 1 d . . .
C4 C 0.1968(3) 0.4090(2) 0.15299(9) 0.0536(7) Uani 1 1 d . . .
C5 C 0.1473(4) 0.3884(3) 0.11183(11) 0.0712(9) Uani 1 1 d . . .
H5 H 0.1840 0.3316 0.0974 0.085 Uiso 1 1 calc R . .
C6 C 0.0438(4) 0.4511(3) 0.09160(11) 0.0717(10) Uani 1 1 d . . .
H6 H 0.0104 0.4357 0.0638 0.086 Uiso 1 1 calc R . .
C7 C -0.0105(3) 0.5364(3) 0.11233(10) 0.0568(8) Uani 1 1 d . . .
C8 C 0.0411(3) 0.5595(2) 0.15400(8) 0.0472(7) Uani 1 1 d . . .
C9 C 0.1942(3) 0.5138(2) 0.22061(8) 0.0472(7) Uani 1 1 d . . .
H9A H 0.1207 0.5009 0.2372 0.057 Uiso 1 1 calc R . .
H9B H 0.2644 0.4604 0.2293 0.057 Uiso 1 1 calc R . .
C10 C -0.0224(3) 0.6526(2) 0.17654(9) 0.0516(7) Uani 1 1 d . . .
H10A H -0.0919 0.6870 0.1570 0.062 Uiso 1 1 calc R . .
H10B H -0.0660 0.6215 0.1993 0.062 Uiso 1 1 calc R . .
C11 C 0.3811(3) 0.6509(2) 0.23346(7) 0.0392(6) Uani 1 1 d . A .
C12 C 0.1219(3) 0.8155(2) 0.16929(8) 0.0426(6) Uani 1 1 d . A .
C13 C 0.1611(3) 0.7178(2) 0.23179(8) 0.0421(6) Uani 1 1 d . . .
C14 C 0.0807(3) 0.7132(3) 0.26983(9) 0.0574(8) Uani 1 1 d D . .
C15 C 0.0657(18) 0.6288(15) 0.3359(4) 0.107(5) Uani 0.52 1 d PD A 1
H15A H 0.0168 0.5597 0.3355 0.129 Uiso 0.52 1 calc PR A 1
H15B H 0.0036 0.6890 0.3388 0.129 Uiso 0.52 1 calc PR A 1
C16 C 0.1845(17) 0.6306(19) 0.3715(5) 0.161(6) Uani 0.52 1 d PD A 1
H16A H 0.2491 0.5753 0.3663 0.241 Uiso 0.52 1 calc PR A 1
H16B H 0.1516 0.6158 0.3979 0.241 Uiso 0.52 1 calc PR A 1
H16C H 0.2267 0.7017 0.3726 0.241 Uiso 0.52 1 calc PR A 1
O6 O 0.1317(12) 0.6415(8) 0.2979(3) 0.077(3) Uani 0.52 1 d PD A 1
O5 O -0.0143(11) 0.7706(13) 0.2745(5) 0.097(5) Uani 0.52 1 d PD A 1
C15' C 0.101(2) 0.6767(13) 0.3423(4) 0.093(5) Uani 0.48 1 d PD A 2
H15C H 0.0056 0.6948 0.3372 0.112 Uiso 0.48 1 calc PR A 2
H15D H 0.1447 0.7286 0.3627 0.112 Uiso 0.48 1 calc PR A 2
C16' C 0.119(3) 0.5606(14) 0.3589(9) 0.188(9) Uani 0.48 1 d PD A 2
H16D H 0.0670 0.5109 0.3401 0.282 Uiso 0.48 1 calc PR A 2
H16E H 0.0900 0.5564 0.3863 0.282 Uiso 0.48 1 calc PR A 2
H16F H 0.2131 0.5407 0.3608 0.282 Uiso 0.48 1 calc PR A 2
O5' O -0.0369(9) 0.7375(16) 0.2661(6) 0.093(4) Uani 0.48 1 d PD A 2
O6' O 0.1615(12) 0.6824(9) 0.3032(3) 0.073(3) Uani 0.48 1 d PD A 2
C17 C 0.2636(3) 0.8166(2) 0.23318(8) 0.0414(6) Uani 1 1 d . . .
C18 C 0.2448(3) 0.9039(3) 0.26694(10) 0.0556(7) Uani 1 1 d D A .
C19 C 0.3164(9) 0.9859(7) 0.3305(2) 0.0503(17) Uani 0.51 1 d PD A 1
H19A H 0.2258 0.9854 0.3385 0.060 Uiso 0.51 1 calc PR A 1
H19B H 0.3344 1.0580 0.3194 0.060 Uiso 0.51 1 calc PR A 1
C20 C 0.4187(19) 0.9577(15) 0.3673(5) 0.126(8) Uani 0.51 1 d PD A 1
H20A H 0.4127 0.8806 0.3735 0.190 Uiso 0.51 1 calc PR A 1
H20B H 0.4012 1.0001 0.3913 0.190 Uiso 0.51 1 calc PR A 1
H20C H 0.5076 0.9742 0.3606 0.190 Uiso 0.51 1 calc PR A 1
O7 O 0.1482(12) 0.9637(10) 0.2630(8) 0.078(4) Uani 0.51 1 d PD A 1
O8 O 0.3320(12) 0.9001(9) 0.2996(3) 0.054(2) Uani 0.51 1 d PD A 1
C19' C 0.2919(12) 0.9273(11) 0.3429(3) 0.099(3) Uani 0.49 1 d PD A 2
H19C H 0.2856 0.8746 0.3653 0.119 Uiso 0.49 1 calc PR A 2
H19D H 0.2096 0.9706 0.3393 0.119 Uiso 0.49 1 calc PR A 2
C20' C 0.411(2) 1.0015(15) 0.3543(7) 0.121(6) Uani 0.49 1 d PD A 2
H20D H 0.4927 0.9591 0.3559 0.181 Uiso 0.49 1 calc PR A 2
H20E H 0.4045 1.0352 0.3811 0.181 Uiso 0.49 1 calc PR A 2
H20F H 0.4122 1.0576 0.3333 0.181 Uiso 0.49 1 calc PR A 2
O7' O 0.1855(13) 0.9889(10) 0.2585(8) 0.072(3) Uani 0.49 1 d PD A 2
O8' O 0.3071(15) 0.8686(10) 0.3036(3) 0.085(5) Uani 0.49 1 d PD A 2
C21 C 0.5148(3) 0.8231(2) 0.23278(9) 0.0475(7) Uani 1 1 d . . .
H21A H 0.5926 0.7824 0.2459 0.057 Uiso 1 1 calc R A .
H21B H 0.5138 0.8937 0.2469 0.057 Uiso 1 1 calc R . .
C22 C 0.3134(3) 0.9481(2) 0.17599(9) 0.0517(7) Uani 1 1 d . . .
H22A H 0.3395 1.0016 0.1980 0.062 Uiso 1 1 calc R A .
H22B H 0.2602 0.9863 0.1530 0.062 Uiso 1 1 calc R . .
C23 C 0.4383(3) 0.9034(2) 0.16062(9) 0.0497(7) Uani 1 1 d . A .
C24 C 0.5322(3) 0.8433(2) 0.18713(9) 0.0521(7) Uani 1 1 d . A .
C25 C 0.6473(3) 0.8041(3) 0.17230(12) 0.0740(10) Uani 1 1 d . . .
H25 H 0.7109 0.7650 0.1902 0.089 Uiso 1 1 calc R A .
C26 C 0.6686(4) 0.8223(4) 0.13140(14) 0.1015(14) Uani 1 1 d . A .
H26 H 0.7469 0.7958 0.1219 0.122 Uiso 1 1 calc R . .
C27 C 0.5768(4) 0.8786(4) 0.10447(13) 0.0887(12) Uani 1 1 d . . .
H27 H 0.5910 0.8884 0.0766 0.106 Uiso 1 1 calc R A .
C28 C 0.4616(3) 0.9215(3) 0.11880(10) 0.0657(9) Uani 1 1 d . A .
C29 C 0.3652(4) 0.9790(3) 0.08974(11) 0.0674(9) Uani 1 1 d . . .
C30 C 0.2868(4) 1.0241(3) 0.06491(11) 0.0718(9) Uani 1 1 d . A .
C31 C 0.1872(4) 1.0800(3) 0.03551(10) 0.0642(8) Uani 1 1 d . . .
C32 C 0.1872(4) 1.0725(3) -0.00764(11) 0.0750(10) Uani 1 1 d . A .
H32 H 0.2534 1.0311 -0.0184 0.090 Uiso 1 1 calc R . .
C33 C 0.0860(4) 1.1410(3) 0.04986(11) 0.0758(10) Uani 1 1 d . A .
H33 H 0.0828 1.1459 0.0787 0.091 Uiso 1 1 calc R . .
C34 C 0.0917(4) 1.1248(3) -0.03458(10) 0.0717(10) Uani 1 1 d . . .
H34 H 0.0938 1.1186 -0.0634 0.086 Uiso 1 1 calc R A .
C35 C -0.0099(4) 1.1944(3) 0.02323(10) 0.0719(9) Uani 1 1 d . . .
H35 H -0.0761 1.2358 0.0340 0.086 Uiso 1 1 calc R A .
C36 C -0.0088(3) 1.1871(3) -0.01971(9) 0.0581(8) Uani 1 1 d . A .
C37 C -0.2012(4) 1.3112(3) -0.04365(13) 0.0774(10) Uani 1 1 d . A .
C38 C -0.2943(4) 1.3407(3) -0.08152(14) 0.0899(12) Uani 1 1 d . . .
H38A H -0.3809 1.3077 -0.0799 0.135 Uiso 1 1 calc R . .
H38B H -0.2586 1.3141 -0.1061 0.135 Uiso 1 1 calc R . .
H38C H -0.3038 1.4193 -0.0832 0.135 Uiso 1 1 calc R . .
N1 N 0.2478(2) 0.62389(16) 0.22978(7) 0.0403(5) Uani 1 1 d . . .
N2 N 0.0718(2) 0.73712(18) 0.19382(7) 0.0449(5) Uani 1 1 d . . .
N3 N 0.3930(2) 0.76277(16) 0.23938(6) 0.0396(5) Uani 1 1 d . A .
N4 N 0.2301(2) 0.86384(17) 0.19222(7) 0.0442(5) Uani 1 1 d . A .
N5 N -0.1065(3) 1.2352(2) -0.04942(8) 0.0678(7) Uani 1 1 d . . .
H5A H -0.1060 1.2132 -0.0749 0.081 Uiso 1 1 calc R A .
O1 O 0.2988(2) 0.34883(17) 0.17554(7) 0.0693(6) Uani 1 1 d . . .
O2 O -0.1149(2) 0.6018(2) 0.09479(7) 0.0766(7) Uani 1 1 d . . .
O3 O 0.47484(19) 0.58801(15) 0.23279(6) 0.0543(5) Uani 1 1 d . . .
O4 O 0.0760(2) 0.83903(17) 0.13353(6) 0.0603(6) Uani 1 1 d . . .
O9 O -0.2078(4) 1.3530(3) -0.00978(11) 0.1312(13) Uani 1 1 d . . .

loop_
_atom_site_aniso_label
_atom_site_aniso_U_11
_atom_site_aniso_U_22
_atom_site_aniso_U_33
_atom_site_aniso_U_23
_atom_site_aniso_U_13
_atom_site_aniso_U_12
C1 0.116(3) 0.063(2) 0.116(3) -0.024(2) -0.005(3) 0.025(2)
C2 0.107(3) 0.106(3) 0.077(3) 0.004(2) -0.039(2) -0.007(3)
C3 0.0431(15) 0.0367(15) 0.0581(16) 0.0000(12) 0.0044(13) -0.0099(12)
C4 0.0568(18) 0.0414(16) 0.0624(18) -0.0065(14) 0.0064(15) -0.0054(14)
C5 0.086(3) 0.056(2) 0.072(2) -0.0174(17) 0.0107(19) -0.0035(19)
C6 0.086(3) 0.067(2) 0.0579(19) -0.0115(17) -0.0080(18) -0.011(2)
C7 0.0526(18) 0.0525(18) 0.0628(19) -0.0016(15) -0.0033(15) -0.0097(15)
C8 0.0428(15) 0.0444(16) 0.0523(16) -0.0015(12) -0.0025(13) -0.0096(13)
C9 0.0501(16) 0.0348(14) 0.0564(16) 0.0033(12) 0.0048(13) -0.0008(13)
C10 0.0377(15) 0.0508(17) 0.0642(18) -0.0003(14) -0.0024(13) -0.0017(13)
C11 0.0430(15) 0.0352(14) 0.0389(13) 0.0013(10) 0.0033(11) 0.0061(13)
C12 0.0416(15) 0.0407(15) 0.0443(15) -0.0019(12) 0.0001(12) 0.0108(12)
C13 0.0416(15) 0.0386(14) 0.0459(14) 0.0003(11) 0.0049(12) 0.0045(12)
C14 0.059(2) 0.056(2) 0.0588(19) -0.0047(15) 0.0143(16) 0.0025(16)
C15 0.129(14) 0.118(14) 0.083(8) 0.012(8) 0.046(8) 0.008(10)
C16 0.181(16) 0.222(19) 0.085(8) 0.027(11) 0.041(10) 0.043(14)
O6 0.080(6) 0.097(7) 0.057(4) 0.023(5) 0.020(3) 0.005(5)
O5 0.111(8) 0.111(9) 0.076(6) -0.002(6) 0.035(5) 0.047(7)
C15' 0.107(10) 0.116(13) 0.061(7) 0.014(7) 0.026(7) -0.009(8)
C16' 0.24(2) 0.169(18) 0.18(2) 0.058(16) 0.107(17) -0.016(16)
O5' 0.060(5) 0.124(10) 0.101(9) -0.024(6) 0.040(4) 0.022(5)
O6' 0.083(6) 0.091(7) 0.047(4) 0.008(4) 0.020(3) 0.000(5)
C17 0.0439(15) 0.0347(14) 0.0443(14) -0.0030(11) 0.0009(11) 0.0039(12)
C18 0.0515(19) 0.051(2) 0.063(2) -0.0127(15) -0.0014(15) 0.0065(16)
C19 0.055(4) 0.047(4) 0.049(4) -0.021(3) 0.003(3) -0.002(4)
C20 0.125(12) 0.145(16) 0.095(11) -0.063(11) -0.044(10) 0.053(11)
O7 0.066(6) 0.066(6) 0.101(9) -0.033(6) 0.002(6) 0.020(5)
O8 0.051(4) 0.055(4) 0.053(4) -0.017(3) -0.010(3) 0.007(3)
C19' 0.114(9) 0.095(8) 0.087(7) -0.026(6) 0.012(6) 0.006(7)
C20' 0.155(18) 0.093(11) 0.121(15) -0.027(8) 0.047(13) -0.011(11)
O7' 0.079(7) 0.049(5) 0.088(5) -0.016(5) 0.014(7) 0.025(6)
O8' 0.088(7) 0.108(10) 0.057(4) -0.037(5) 0.003(4) 0.015(6)
C21 0.0404(15) 0.0394(15) 0.0601(17) -0.0016(12) -0.0045(13) 0.0004(12)
C22 0.0554(18) 0.0351(15) 0.0624(17) 0.0077(12) -0.0016(14) 0.0014(13)
C23 0.0448(16) 0.0377(15) 0.0658(18) 0.0092(13) 0.0033(14) -0.0041(13)
C24 0.0479(17) 0.0427(16) 0.0663(18) 0.0035(13) 0.0092(14) -0.0052(13)
C25 0.056(2) 0.082(2) 0.086(2) 0.0217(19) 0.0185(18) 0.0179(18)
C26 0.084(3) 0.121(4) 0.108(3) 0.039(3) 0.044(3) 0.033(3)
C27 0.088(3) 0.104(3) 0.080(2) 0.030(2) 0.034(2) 0.014(2)
C28 0.066(2) 0.064(2) 0.067(2) 0.0153(16) 0.0095(17) -0.0051(17)
C29 0.073(2) 0.068(2) 0.062(2) 0.0202(17) 0.0085(18) -0.0075(18)
C30 0.080(2) 0.069(2) 0.066(2) 0.0169(18) 0.0060(19) -0.017(2)
C31 0.072(2) 0.058(2) 0.061(2) 0.0076(16) 0.0022(17) -0.0123(17)
C32 0.081(2) 0.081(2) 0.064(2) 0.0146(18) 0.0105(18) 0.013(2)
C33 0.091(3) 0.086(3) 0.0491(19) 0.0034(17) 0.0036(19) -0.010(2)
C34 0.082(2) 0.085(2) 0.0473(17) 0.0079(16) 0.0077(17) 0.012(2)
C35 0.082(2) 0.076(2) 0.058(2) -0.0068(17) 0.0108(18) 0.003(2)
C36 0.064(2) 0.0554(18) 0.0532(18) 0.0015(14) 0.0020(15) -0.0064(16)
C37 0.083(3) 0.072(2) 0.077(3) 0.000(2) 0.008(2) 0.005(2)
C38 0.073(2) 0.080(3) 0.114(3) 0.005(2) 0.000(2) 0.006(2)
N1 0.0389(12) 0.0308(11) 0.0503(12) -0.0016(9) 0.0013(10) 0.0014(9)
N2 0.0394(12) 0.0414(13) 0.0511(13) 0.0031(10) -0.0049(10) 0.0021(10)
N3 0.0372(12) 0.0315(11) 0.0489(12) -0.0014(9) 0.0006(9) 0.0036(9)
N4 0.0445(13) 0.0360(12) 0.0505(13) 0.0048(10) -0.0010(10) 0.0006(10)
N5 0.0739(18) 0.0695(18) 0.0585(16) -0.0024(13) 0.0027(14) 0.0060(15)
O1 0.0752(15) 0.0475(13) 0.0826(15) -0.0123(11) -0.0011(12) 0.0160(11)
O2 0.0729(15) 0.0773(16) 0.0705(14) -0.0032(12) -0.0270(12) -0.0010(13)
O3 0.0453(11) 0.0373(10) 0.0788(14) 0.0024(9) 0.0023(10) 0.0105(9)
O4 0.0645(13) 0.0629(13) 0.0493(12) 0.0070(10) -0.0098(10) 0.0060(11)
O9 0.152(3) 0.135(3) 0.104(2) -0.025(2) 0.006(2) 0.061(2)

loop_
_atom_type_symbol
_atom_type_description
_atom_type_scat_dispersion_real
_atom_type_scat_dispersion_imag
_atom_type_scat_source
C C 0.0033 0.0016 'International Tables Vol C Tables 4.2.6.8 and 6.1.1.4'
H H 0.0000 0.0000 'International Tables Vol C Tables 4.2.6.8 and 6.1.1.4'
N N 0.0061 0.0033 'International Tables Vol C Tables 4.2.6.8 and 6.1.1.4'
O O 0.0106 0.0060 'International Tables Vol C Tables 4.2.6.8 and 6.1.1.4'

loop_
_geom_angle_atom_site_label_1
_geom_angle_atom_site_label_2
_geom_angle_atom_site_label_3
_geom_angle
O1 C1 H1A 109.5
O1 C1 H1B 109.5
H1A C1 H1B 109.5
O1 C1 H1C 109.5
H1A C1 H1C 109.5
H1B C1 H1C 109.5
O2 C2 H2A 109.5
O2 C2 H2B 109.5
H2A C2 H2B 109.5
O2 C2 H2C 109.5
H2A C2 H2C 109.5
H2B C2 H2C 109.5
C8 C3 C4 119.0(3)
C8 C3 C9 121.2(2)
C4 C3 C9 119.7(3)
C5 C4 O1 124.1(3)
C5 C4 C3 120.1(3)
O1 C4 C3 115.8(3)
C4 C5 C6 120.7(3)
C4 C5 H5 119.6
C6 C5 H5 119.6
C7 C6 C5 120.3(3)
C7 C6 H6 119.8
C5 C6 H6 119.8
O2 C7 C6 124.1(3)
O2 C7 C8 116.4(3)
C6 C7 C8 119.4(3)
C3 C8 C7 120.3(3)
C3 C8 C10 121.1(2)
C7 C8 C10 118.5(3)
N1 C9 C3 114.0(2)
N1 C9 H9A 108.8
C3 C9 H9A 108.8
N1 C9 H9B 108.8
C3 C9 H9B 108.8
H9A C9 H9B 107.7
N2 C10 C8 114.7(2)
N2 C10 H10A 108.6
C8 C10 H10A 108.6
N2 C10 H10B 108.6
C8 C10 H10B 108.6
H10A C10 H10B 107.6
O3 C11 N1 126.6(2)
O3 C11 N3 124.9(2)
N1 C11 N3 108.5(2)
O4 C12 N4 126.0(3)
O4 C12 N2 125.7(3)
N4 C12 N2 108.2(2)
N2 C13 N1 113.9(2)
N2 C13 C14 110.3(2)
N1 C13 C14 112.5(2)
N2 C13 C17 103.4(2)
N1 C13 C17 102.28(19)
C14 C13 C17 113.9(2)
O5 C14 O6 123.1(11)
O5' C14 O6 121.6(13)
O5 C14 O6' 118.6(11)
O5' C14 O6' 130.1(12)
O5 C14 C13 125.1(10)
O5' C14 C13 120.7(10)
O6 C14 C13 111.8(7)
O6' C14 C13 109.2(7)
O6 C15 C16 103.3(12)
O6 C15 H15A 111.1
C16 C15 H15A 111.1
O6 C15 H15B 111.1
C16 C15 H15B 111.1
H15A C15 H15B 109.1
C14 O6 C15 117.7(11)
O6' C15' C16' 107.5(13)
O6' C15' H15C 110.2
C16' C15' H15C 110.2
O6' C15' H15D 110.2
C16' C15' H15D 110.2
H15C C15' H15D 108.5
C15' C16' H16D 109.5
C15' C16' H16E 109.5
H16D C16' H16E 109.5
C15' C16' H16F 109.5
H16D C16' H16F 109.5
H16E C16' H16F 109.5
C14 O6' C15' 115.8(12)
N4 C17 N3 114.3(2)
N4 C17 C18 109.5(2)
N3 C17 C18 113.6(2)
N4 C17 C13 101.68(19)
N3 C17 C13 103.10(19)
C18 C17 C13 114.1(2)
O7 C18 O8 124.4(14)
O7' C18 O8 118.8(13)
O7 C18 O8' 124.7(14)
O7' C18 O8' 129.6(14)
O7 C18 C17 120.5(13)
O7' C18 C17 122.0(13)
O8 C18 C17 114.9(5)
O8' C18 C17 108.3(5)
O8 C19 C20 104.5(10)
O8 C19 H19A 110.9
C20 C19 H19A 110.9
O8 C19 H19B 110.9
C20 C19 H19B 110.9
H19A C19 H19B 108.9
C18 O8 C19 114.3(8)
O8' C19' C20' 109.6(14)
O8' C19' H19C 109.7
C20' C19' H19C 109.7
O8' C19' H19D 109.7
C20' C19' H19D 109.7
H19C C19' H19D 108.2
C19' C20' H20D 109.5
C19' C20' H20E 109.5
H20D C20' H20E 109.5
C19' C20' H20F 109.5
H20D C20' H20F 109.5
H20E C20' H20F 109.5
C18 O8' C19' 120.9(11)
N3 C21 C24 114.8(2)
N3 C21 H21A 108.6
C24 C21 H21A 108.6
N3 C21 H21B 108.6
C24 C21 H21B 108.6
H21A C21 H21B 107.5
N4 C22 C23 113.5(2)
N4 C22 H22A 108.9
C23 C22 H22A 108.9
N4 C22 H22B 108.9
C23 C22 H22B 108.9
H22A C22 H22B 107.7
C24 C23 C28 119.0(3)
C24 C23 C22 120.9(3)
C28 C23 C22 120.0(3)
C25 C24 C23 119.8(3)
C25 C24 C21 118.5(3)
C23 C24 C21 121.7(3)
C26 C25 C24 120.5(3)
C26 C25 H25 119.8
C24 C25 H25 119.8
C27 C26 C25 120.9(4)
C27 C26 H26 119.5
C25 C26 H26 119.5
C26 C27 C28 119.8(3)
C26 C27 H27 120.1
C28 C27 H27 120.1
C27 C28 C23 119.9(3)
C27 C28 C29 118.9(3)
C23 C28 C29 121.2(3)
C30 C29 C28 178.0(4)
C29 C30 C31 178.0(4)
C33 C31 C32 117.3(3)
C33 C31 C30 120.4(3)
C32 C31 C30 122.2(3)
C34 C32 C31 121.0(3)
C34 C32 H32 119.5
C31 C32 H32 119.5
C35 C33 C31 122.2(3)
C35 C33 H33 118.9
C31 C33 H33 118.9
C32 C34 C36 121.1(3)
C32 C34 H34 119.5
C36 C34 H34 119.5
C33 C35 C36 120.1(3)
C33 C35 H35 120.0
C36 C35 H35 120.0
C35 C36 C34 118.2(3)
C35 C36 N5 124.0(3)
C34 C36 N5 117.7(3)
O9 C37 N5 121.9(4)
O9 C37 C38 122.5(4)
N5 C37 C38 115.6(4)
C37 C38 H38A 109.5
C37 C38 H38B 109.5
H38A C38 H38B 109.5
C37 C38 H38C 109.5
H38A C38 H38C 109.5
H38B C38 H38C 109.5
C11 N1 C13 113.1(2)
C11 N1 C9 124.7(2)
C13 N1 C9 121.9(2)
C12 N2 C13 111.6(2)
C12 N2 C10 122.5(2)
C13 N2 C10 120.7(2)
C11 N3 C17 111.7(2)
C11 N3 C21 122.4(2)
C17 N3 C21 120.1(2)
C12 N4 C17 113.6(2)
C12 N4 C22 124.1(2)
C17 N4 C22 122.0(2)
C37 N5 C36 129.1(3)
C37 N5 H5A 115.4
C36 N5 H5A 115.4
C4 O1 C1 118.7(3)
C7 O2 C2 117.9(3)

loop_
_geom_bond_atom_site_label_1
_geom_bond_atom_site_label_2
_geom_bond_distance
C1 O1 1.400(4)
C1 H1A 0.9600
C1 H1B 0.9600
C1 H1C 0.9600
C2 O2 1.418(4)
C2 H2A 0.9600
C2 H2B 0.9600
C2 H2C 0.9600
C3 C8 1.390(4)
C3 C4 1.397(4)
C3 C9 1.510(4)
C4 C5 1.373(4)
C4 O1 1.382(4)
C5 C6 1.378(5)
C5 H5 0.9300
C6 C7 1.377(5)
C6 H6 0.9300
C7 O2 1.374(4)
C7 C8 1.398(4)
C8 C10 1.521(4)
C9 N1 1.456(3)
C9 H9A 0.9700
C9 H9B 0.9700
C10 N2 1.454(3)
C10 H10A 0.9700
C10 H10B 0.9700
C11 O3 1.210(3)
C11 N1 1.361(3)
C11 N3 1.374(3)
C12 O4 1.214(3)
C12 N4 1.361(3)
C12 N2 1.367(3)
C13 N2 1.435(3)
C13 N1 1.437(3)
C13 C14 1.541(4)
C13 C17 1.574(4)
C14 O5 1.201(8)
C14 O5' 1.201(8)
C14 O6 1.308(8)
C14 O6' 1.312(8)
C15 O6 1.463(8)
C15 C16 1.541(9)
C15 H15A 0.9700
C15 H15B 0.9700
C16 H16A 0.9600
C16 H16B 0.9600
C16 H16C 0.9600
C15' O6' 1.459(8)
C15' C16' 1.509(10)
C15' H15C 0.9700
C15' H15D 0.9700
C16' H16D 0.9600
C16' H16E 0.9600
C16' H16F 0.9600
C17 N4 1.433(3)
C17 N3 1.439(3)
C17 C18 1.542(4)
C18 O7 1.201(8)
C18 O7' 1.204(8)
C18 O8 1.277(9)
C18 O8' 1.331(11)
C19 O8 1.458(8)
C19 C20 1.500(9)
C19 H19A 0.9700
C19 H19B 0.9700
C20 H20A 0.9600
C20 H20B 0.9600
C20 H20C 0.9600
C19' O8' 1.470(8)
C19' C20' 1.500(10)
C19' H19C 0.9700
C19' H19D 0.9700
C20' H20D 0.9600
C20' H20E 0.9600
C20' H20F 0.9600
C21 N3 1.457(3)
C21 C24 1.514(4)
C21 H21A 0.9700
C21 H21B 0.9700
C22 N4 1.455(3)
C22 C23 1.498(4)
C22 H22A 0.9700
C22 H22B 0.9700
C23 C24 1.391(4)
C23 C28 1.405(4)
C24 C25 1.382(4)
C25 C26 1.372(5)
C25 H25 0.9300
C26 C27 1.363(5)
C26 H26 0.9300
C27 C28 1.391(5)
C27 H27 0.9300
C28 C29 1.434(5)
C29 C30 1.179(5)
C30 C31 1.450(5)
C31 C33 1.377(5)
C31 C32 1.386(4)
C32 C34 1.361(5)
C32 H32 0.9300
C33 C35 1.364(5)
C33 H33 0.9300
C34 C36 1.388(5)
C34 H34 0.9300
C35 C36 1.380(4)
C35 H35 0.9300
C36 N5 1.402(4)
C37 O9 1.207(4)
C37 N5 1.350(5)
C37 C38 1.477(5)
C38 H38A 0.9600
C38 H38B 0.9600
C38 H38C 0.9600
N5 H5A 0.8600

loop_
_geom_hbond_atom_site_label_D
_geom_hbond_atom_site_label_H
_geom_hbond_atom_site_label_A
_geom_hbond_distance_DH
_geom_hbond_distance_HA
_geom_hbond_distance_DA
_geom_hbond_angle_DHA
_geom_hbond_site_symmetry_A
N5 H5A O4 0.86 2.04 2.894(3) 171.9 3_575

loop_
_geom_torsion_atom_site_label_1
_geom_torsion_atom_site_label_2
_geom_torsion_atom_site_label_3
_geom_torsion_atom_site_label_4
_geom_torsion
C8 C3 C4 C5 -0.8(4)
C9 C3 C4 C5 177.4(3)
C8 C3 C4 O1 179.5(2)
C9 C3 C4 O1 -2.4(4)
O1 C4 C5 C6 179.0(3)
C3 C4 C5 C6 -0.7(5)
C4 C5 C6 C7 0.8(5)
C5 C6 C7 O2 -179.0(3)
C5 C6 C7 C8 0.5(5)
C4 C3 C8 C7 2.1(4)
C9 C3 C8 C7 -176.0(2)
C4 C3 C8 C10 178.8(2)
C9 C3 C8 C10 0.7(4)
O2 C7 C8 C3 177.6(2)
C6 C7 C8 C3 -2.0(4)
O2 C7 C8 C10 0.8(4)
C6 C7 C8 C10 -178.8(3)
C8 C3 C9 N1 -59.0(3)
C4 C3 C9 N1 122.9(3)
C3 C8 C10 N2 59.0(3)
C7 C8 C10 N2 -124.3(3)
N2 C13 C14 O5 -38.0(10)
N1 C13 C14 O5 -166.4(10)
C17 C13 C14 O5 77.8(10)
N2 C13 C14 O5' -8.6(11)
N1 C13 C14 O5' -137.0(11)
C17 C13 C14 O5' 107.2(11)
N2 C13 C14 O6 144.7(5)
N1 C13 C14 O6 16.3(6)
C17 C13 C14 O6 -99.6(5)
N2 C13 C14 O6' 172.5(5)
N1 C13 C14 O6' 44.1(6)
C17 C13 C14 O6' -71.8(6)
O5 C14 O6 C15 2.4(16)
O5' C14 O6 C15 -27.2(15)
O6' C14 O6 C15 90(3)
C13 C14 O6 C15 179.8(9)
C16 C15 O6 C14 -133.3(14)
O5 C14 O6' C15' 26.7(16)
O5' C14 O6' C15' -0.3(18)
O6 C14 O6' C15' -81(3)
C13 C14 O6' C15' 178.5(9)
C16' C15' O6' C14 122.2(17)
N2 C13 C17 N4 -9.9(2)
N1 C13 C17 N4 108.6(2)
C14 C13 C17 N4 -129.7(2)
N2 C13 C17 N3 -128.5(2)
N1 C13 C17 N3 -10.0(2)
C14 C13 C17 N3 111.7(2)
N2 C13 C17 C18 107.8(2)
N1 C13 C17 C18 -133.7(2)
C14 C13 C17 C18 -12.0(3)
N4 C17 C18 O7 42.4(9)
N3 C17 C18 O7 171.5(8)
C13 C17 C18 O7 -70.8(9)
N4 C17 C18 O7' 13.3(8)
N3 C17 C18 O7' 142.4(8)
C13 C17 C18 O7' -99.8(8)
N4 C17 C18 O8 -143.0(7)
N3 C17 C18 O8 -13.9(7)
C13 C17 C18 O8 103.9(7)
N4 C17 C18 O8' -164.7(7)
N3 C17 C18 O8' -35.6(8)
C13 C17 C18 O8' 82.2(7)
O7 C18 O8 C19 -8.1(16)
O7' C18 O8 C19 20.4(16)
O8' C18 O8 C19 -106(3)
C17 C18 O8 C19 177.5(7)
C20 C19 O8 C18 174.2(12)
O7 C18 O8' C19' -20.3(18)
O7' C18 O8' C19' 10.3(19)
O8 C18 O8' C19' 76(2)
C17 C18 O8' C19' -171.9(10)
C20' C19' O8' C18 -98.5(16)
N4 C22 C23 C24 -57.6(4)
N4 C22 C23 C28 122.0(3)
C28 C23 C24 C25 1.2(4)
C22 C23 C24 C25 -179.2(3)
C28 C23 C24 C21 178.6(3)
C22 C23 C24 C21 -1.8(4)
N3 C21 C24 C25 -121.9(3)
N3 C21 C24 C23 60.7(3)
C23 C24 C25 C26 -1.2(5)
C21 C24 C25 C26 -178.7(4)
C24 C25 C26 C27 -0.4(7)
C25 C26 C27 C28 2.0(7)
C26 C27 C28 C23 -2.0(6)
C26 C27 C28 C29 -179.0(4)
C24 C23 C28 C27 0.5(5)
C22 C23 C28 C27 -179.2(3)
C24 C23 C28 C29 177.4(3)
C22 C23 C28 C29 -2.2(5)
C33 C31 C32 C34 0.9(5)
C30 C31 C32 C34 179.2(3)
C32 C31 C33 C35 -1.4(5)
C30 C31 C33 C35 -179.7(3)
C31 C32 C34 C36 -0.1(6)
C31 C33 C35 C36 1.0(6)
C33 C35 C36 C34 -0.1(5)
C33 C35 C36 N5 177.1(3)
C32 C34 C36 C35 -0.3(5)
C32 C34 C36 N5 -177.7(3)
O3 C11 N1 C13 -180.0(2)
N3 C11 N1 C13 1.8(3)
O3 C11 N1 C9 -5.7(4)
N3 C11 N1 C9 176.0(2)
N2 C13 N1 C11 116.2(2)
C14 C13 N1 C11 -117.3(2)
C17 C13 N1 C11 5.4(3)
N2 C13 N1 C9 -58.2(3)
C14 C13 N1 C9 68.3(3)
C17 C13 N1 C9 -169.0(2)
C3 C9 N1 C11 -97.4(3)
C3 C9 N1 C13 76.4(3)
O4 C12 N2 C13 171.0(2)
N4 C12 N2 C13 -10.3(3)
O4 C12 N2 C10 16.2(4)
N4 C12 N2 C10 -165.1(2)
N1 C13 N2 C12 -97.5(3)
C14 C13 N2 C12 134.9(2)
C17 C13 N2 C12 12.7(3)
N1 C13 N2 C10 57.8(3)
C14 C13 N2 C10 -69.9(3)
C17 C13 N2 C10 167.9(2)
C8 C10 N2 C12 76.1(3)
C8 C10 N2 C13 -76.4(3)
O3 C11 N3 C17 172.5(2)
N1 C11 N3 C17 -9.2(3)
O3 C11 N3 C21 19.4(4)
N1 C11 N3 C21 -162.3(2)
N4 C17 N3 C11 -97.5(2)
C18 C17 N3 C11 135.9(2)
C13 C17 N3 C11 11.9(3)
N4 C17 N3 C21 56.4(3)
C18 C17 N3 C21 -70.2(3)
C13 C17 N3 C21 165.8(2)
C24 C21 N3 C11 76.4(3)
C24 C21 N3 C17 -74.6(3)
O4 C12 N4 C17 -178.3(2)
N2 C12 N4 C17 3.0(3)
O4 C12 N4 C22 -4.0(4)
N2 C12 N4 C22 177.3(2)
N3 C17 N4 C12 114.9(2)
C18 C17 N4 C12 -116.4(2)
C13 C17 N4 C12 4.6(3)
N3 C17 N4 C22 -59.5(3)
C18 C17 N4 C22 69.2(3)
C13 C17 N4 C22 -169.8(2)
C23 C22 N4 C12 -96.0(3)
C23 C22 N4 C17 77.9(3)
O9 C37 N5 C36 3.9(6)
C38 C37 N5 C36 -176.8(3)
C35 C36 N5 C37 13.5(5)
C34 C36 N5 C37 -169.3(3)
C5 C4 O1 C1 -10.5(5)
C3 C4 O1 C1 169.2(3)
C6 C7 O2 C2 2.4(5)
C8 C7 O2 C2 -177.1(3)

loop_
_platon_squeeze_void_nr
_platon_squeeze_void_average_x
_platon_squeeze_void_average_y
_platon_squeeze_void_average_z
_platon_squeeze_void_volume
_platon_squeeze_void_count_electrons
_platon_squeeze_void_content
1 0.500 0.407 0.000 229 42 ' '
2 0.500 0.067 0.500 229 42 ' '
